data_1530724
loop_
_publ_author_name
'Schleid, T.'
'Meyer, G.'

_publ_section_title
;
 Single crystals of rare earth oxides from reducing halide melts
;
_journal_name_full 'Journal of the Less-Common Metals'
_journal_page_first 73
_journal_page_last 80
_journal_volume 149
_journal_year 1989
_chemical_formula_sum 'O3 Sm2'
_chemical_name_systematic 'Sm2 O3'
_space_group_IT_number 12
_symmetry_space_group_name_Hall '-C 2y'
_symmetry_space_group_name_H-M 'C 1 2/m 1'
_cell_angle_alpha 90
_cell_angle_beta 99.986
_cell_angle_gamma 90
_cell_formula_units_Z 6
_cell_length_a 14.1975
_cell_length_b 3.6273
_cell_length_c 8.8561
_cell_volume 449.167
_citation_journal_id_ASTM JCOMAH
_cod_data_source_file Schleid_JCOMAH_1989_1789.cif
_cod_data_source_block O3Sm2
_cod_original_cell_volume 449.1672
_cod_database_code 1530724

loop_
_symmetry_equiv_pos_as_xyz
x,y,z
-x,y,-z
-x,-y,-z
x,-y,z
x+1/2,y+1/2,z
-x+1/2,y+1/2,-z
-x+1/2,-y+1/2,-z
x+1/2,-y+1/2,z

loop_
_atom_site_label
_atom_site_type_symbol
_atom_site_fract_x
_atom_site_fract_y
_atom_site_fract_z
_atom_site_occupancy
_atom_site_U_iso_or_equiv
O1 O-2 0.1289 0 0.2864 1 0.0
O5 O-2 0 0.5 0 1 0.0
Sm3 Sm+3 0.46627 0.5 0.18794 1 0.0
O2 O-2 0.325 0.5 0.0265 1 0.0
Sm1 Sm+3 0.13463 0.5 0.49003 1 0.0
O3 O-2 0.2984 0.5 0.3738 1 0.0
Sm2 Sm+3 0.18996 0.5 0.13782 1 0.0
O4 O-2 0.4741 0 0.3438 1 0.0
